data_4122433
loop_
_publ_author_name
'Choi, Junwon'
'Mart\'in-Gago, Pablo'
'Fu, Gregory C.'

_publ_section_title
;
 Stereoconvergent Arylations and Alkenylations of Unactivated Alkyl
 Electrophiles: Catalytic Enantioselective Synthesis of Secondary
 Sulfonamides and Sulfones.
;
_journal_issue 34
_journal_name_full 'Journal of the American Chemical Society'
_journal_page_first 12161
_journal_paper_doi 10.1021/ja506885s
_journal_volume 136
_journal_year 2014
_chemical_absolute_configuration ad
_chemical_formula_moiety 'C19 H35 N O3 S Si'
_chemical_formula_sum 'C19 H35 N O3 S Si'
_chemical_formula_weight 385.63
_chemical_name_systematic
;
 ?
;
_space_group_crystal_system monoclinic
_space_group_IT_number 4
_space_group_name_Hall 'P 2yb'
_space_group_name_H-M_alt 'P 1 21 1'
_symmetry_space_group_name_Hall 'P 2yb'
_symmetry_space_group_name_H-M 'P 1 21 1'
_atom_sites_solution_hydrogens geom
_atom_sites_solution_primary direct
_audit_creation_date 2014-06-11
_audit_creation_method
;
Olex2 1.2
(compiled 2014.05.21 svn.r2940 for OlexSys, GUI svn.r4846)
;
_cell_angle_alpha 90
_cell_angle_beta 99.2230(10)
_cell_angle_gamma 90
_cell_formula_units_Z 2
_cell_length_a 5.9209(6)
_cell_length_b 10.6607(12)
_cell_length_c 17.0647(19)
_cell_measurement_reflns_used 9951
_cell_measurement_temperature 100
_cell_measurement_theta_max 28.89
_cell_measurement_theta_min 2.26
_cell_volume 1063.2(2)
_computing_data_collection 'SMART v5.054 (Bruker, 2001)'
_computing_data_reduction 'SAINT v8.27A (Bruker, 2012)'
_computing_molecular_graphics 'Olex2 (Dolomanov et al., 2009)'
_computing_publication_material 'Olex2 (Dolomanov et al., 2009)'
_computing_structure_refinement 'ShelXL (Sheldrick, 2008)'
_computing_structure_solution 'XS (Sheldrick, 2008)'
_diffrn_ambient_temperature 100
_diffrn_measured_fraction_theta_full 1.000
_diffrn_measured_fraction_theta_max 0.926
_diffrn_measurement_device_type 'Bruker SMART 1000 CCD'
_diffrn_measurement_method '\f and \w scans'
_diffrn_radiation_monochromator graphite
_diffrn_radiation_type MoK\a
_diffrn_radiation_wavelength 0.71073
_diffrn_reflns_av_R_equivalents 0.0236
_diffrn_reflns_av_unetI/netI 0.0254
_diffrn_reflns_Laue_measured_fraction_full 1.000
_diffrn_reflns_Laue_measured_fraction_max 0.926
_diffrn_reflns_limit_h_max 8
_diffrn_reflns_limit_h_min -7
_diffrn_reflns_limit_k_max 14
_diffrn_reflns_limit_k_min -13
_diffrn_reflns_limit_l_max 23
_diffrn_reflns_limit_l_min -22
_diffrn_reflns_number 16770
_diffrn_reflns_point_group_measured_fraction_full 1.000
_diffrn_reflns_point_group_measured_fraction_max 0.904
_diffrn_reflns_theta_full 25.000
_diffrn_reflns_theta_max 29.107
_diffrn_reflns_theta_min 1.209
_diffrn_source_current 30.0
_diffrn_source_power 1.5
_diffrn_source_target Mo
_diffrn_source_voltage 50.0
_diffrn_standards_number 0
_exptl_absorpt_coefficient_mu 0.226
_exptl_absorpt_correction_T_max 1.0000
_exptl_absorpt_correction_T_min 0.9257
_exptl_absorpt_correction_type multi-scan
_exptl_absorpt_process_details
;
SADABS-2012/1 (Bruker,2012) was used for absorption correction.
wR2(int) was 0.0454 before and 0.0393 after correction.
The Ratio of minimum to maximum transmission is 0.9257.
The \l/2 correction factor is 0.0015.
;
_exptl_crystal_colour colourless
_exptl_crystal_colour_primary colourless
_exptl_crystal_density_diffrn 1.205
_exptl_crystal_description Blade
_exptl_crystal_F_000 420
_exptl_crystal_size_max 0.4
_exptl_crystal_size_mid 0.4
_exptl_crystal_size_min 0.1
_refine_diff_density_max 0.325
_refine_diff_density_min -0.163
_refine_diff_density_rms 0.048
_refine_ls_abs_structure_details
;
 Flack x determined using 2164 quotients [(I+)-(I-)]/[(I+)+(I-)]
 (Parsons, Flack and Wagner, Acta Cryst. B69 (2013) 249-259).
;
_refine_ls_abs_structure_Flack 0.02(2)
_refine_ls_extinction_method none
_refine_ls_goodness_of_fit_ref 1.098
_refine_ls_hydrogen_treatment constr
_refine_ls_matrix_type full
_refine_ls_number_parameters 233
_refine_ls_number_reflns 5160
_refine_ls_number_restraints 1
_refine_ls_restrained_S_all 1.098
_refine_ls_R_factor_all 0.0308
_refine_ls_R_factor_gt 0.0279
_refine_ls_shift/su_max 0.000
_refine_ls_shift/su_mean 0.000
_refine_ls_structure_factor_coef Fsqd
_refine_ls_weighting_details 'w=1/[\s^2^(Fo^2^)+(0.0366P)^2^+0.1501P] where P=(Fo^2^+2Fc^2^)/3'
_refine_ls_weighting_scheme calc
_refine_ls_wR_factor_gt 0.0669
_refine_ls_wR_factor_ref 0.0690
_reflns_Friedel_coverage 0.857
_reflns_Friedel_fraction_full 1.000
_reflns_Friedel_fraction_max 0.880
_reflns_number_gt 4895
_reflns_number_total 5160
_reflns_threshold_expression 'I > 2\s(I)'
_cod_data_source_file ja506885s_si_001.cif
_cod_data_source_block crystal01
_cod_depositor_comments
;
The following automatic conversions were performed:

'_diffrn_source_target' value 'MO' changed to 'Mo' according to
/usr/data/users/saulius/crontab/automatic-downloads/rss-feeds/ACS/lib/dictionaries/cif_core.dic
dictionary named 'cif_core.dic' version 2.4.2 from 2011-04-26.

Automatic conversion script
Id: cif_fix_values 2281 2013-09-26 08:29:07Z andrius 

 Adding full bibliography for 4122433--4122435.cif.
;
_cod_database_code 4122433
_shelxl_version_number 2014-3
_shelx_space_group_comment
;
The symmetry employed for this shelxl refinement is uniquely defined
by the following loop, which should always be used as a source of
symmetry information in preference to the above space-group names.
They are only intended as comments.
;
_shelx_estimated_absorpt_t_max 0.978
_shelx_estimated_absorpt_t_min 0.915
_olex2_refinement_description
;
1. Fixed Uiso
 At 1.2 times of:
  All C(H) groups, All C(H,H) groups
 At 1.5 times of:
  All C(H,H,H) groups
2.a Ternary CH refined with riding coordinates:
 C3(H3)
2.b Secondary CH2 refined with riding coordinates:
 C4(H4A,H4B), C5(H5A,H5B), C6(H6A,H6B), C7(H7A,H7B)
2.c Aromatic/amide H refined with riding coordinates:
 C9(H9), C10(H10), C11(H11), C12(H12), C13(H13)
2.d Idealised Me refined as rotating group:
 C1(H1A,H1B,H1C), C2(H2A,H2B,H2C), C14(H14A,H14B,H14C), C15(H15A,H15B,H15C),
 C17(H17A,H17B,H17C), C18(H18A,H18B,H18C), C19(H19A,H19B,H19C)
;
_olex2_exptl_crystal_mounting_method fiber

loop_
_space_group_symop_operation_xyz
'x, y, z'
'-x, y+1/2, -z'

loop_
_atom_site_label
_atom_site_type_symbol
_atom_site_fract_x
_atom_site_fract_y
_atom_site_fract_z
_atom_site_U_iso_or_equiv
_atom_site_adp_type
_atom_site_occupancy
_atom_site_site_symmetry_order
_atom_site_calc_flag
_atom_site_refinement_flags_posn
S1 S -0.40314(8) 0.54886(4) 0.05170(3) 0.01353(11) Uani 1 1 d .
Si1 Si 0.26181(9) 0.10139(5) 0.34653(3) 0.01393(12) Uani 1 1 d .
O1 O -0.3746(3) 0.52442(13) -0.02909(8) 0.0201(3) Uani 1 1 d .
O2 O -0.6212(2) 0.52318(13) 0.07550(9) 0.0189(3) Uani 1 1 d .
O3 O 0.0648(2) 0.04325(15) 0.27687(8) 0.0187(3) Uani 1 1 d .
N1 N -0.3503(3) 0.69673(16) 0.06889(10) 0.0164(3) Uani 1 1 d .
C1 C -0.4272(4) 0.7610(2) 0.13608(13) 0.0200(4) Uani 1 1 d .
H1A H -0.5587 0.7185 0.1497 0.030 Uiso 1 1 calc GR
H1B H -0.4669 0.8461 0.1216 0.030 Uiso 1 1 calc GR
H1C H -0.3064 0.7603 0.1809 0.030 Uiso 1 1 calc GR
C2 C -0.1459(4) 0.7506(2) 0.04347(13) 0.0221(4) Uani 1 1 d .
H2A H -0.0208 0.7483 0.0869 0.033 Uiso 1 1 calc GR
H2B H -0.1761 0.8359 0.0270 0.033 Uiso 1 1 calc GR
H2C H -0.1070 0.7027 -0.0001 0.033 Uiso 1 1 calc GR
C3 C -0.1857(3) 0.45824(18) 0.11316(11) 0.0124(4) Uani 1 1 d .
H3 H -0.0413 0.4726 0.0934 0.015 Uiso 1 1 calc R
C4 C -0.2416(3) 0.31717(19) 0.10316(11) 0.0147(4) Uani 1 1 d .
H4A H -0.3873 0.3002 0.1201 0.018 Uiso 1 1 calc R
H4B H -0.2546 0.2944 0.0476 0.018 Uiso 1 1 calc R
C5 C -0.0552(3) 0.23811(18) 0.15206(12) 0.0158(4) Uani 1 1 d .
H5A H -0.0473 0.2592 0.2077 0.019 Uiso 1 1 calc R
H5B H 0.0911 0.2591 0.1368 0.019 Uiso 1 1 calc R
C6 C -0.0952(4) 0.0967(2) 0.14162(11) 0.0180(4) Uani 1 1 d .
H6A H -0.2463 0.0763 0.1529 0.022 Uiso 1 1 calc R
H6B H -0.0902 0.0741 0.0869 0.022 Uiso 1 1 calc R
C7 C 0.0820(4) 0.02045(19) 0.19569(12) 0.0205(4) Uani 1 1 d .
H7A H 0.0586 -0.0681 0.1840 0.025 Uiso 1 1 calc R
H7B H 0.2340 0.0428 0.1861 0.025 Uiso 1 1 calc R
C8 C -0.1531(3) 0.50301(17) 0.19832(11) 0.0125(4) Uani 1 1 d .
C9 C 0.0508(3) 0.5621(2) 0.23109(11) 0.0170(4) Uani 1 1 d .
H9 H 0.1649 0.5743 0.2003 0.020 Uiso 1 1 calc R
C10 C 0.0842(3) 0.6027(2) 0.30948(12) 0.0209(4) Uani 1 1 d .
H10 H 0.2205 0.6421 0.3308 0.025 Uiso 1 1 calc R
C11 C -0.0835(4) 0.5849(2) 0.35579(12) 0.0214(4) Uani 1 1 d .
H11 H -0.0611 0.6130 0.4081 0.026 Uiso 1 1 calc R
C12 C -0.2858(4) 0.52508(19) 0.32434(12) 0.0198(4) Uani 1 1 d .
H12 H -0.3980 0.5118 0.3558 0.024 Uiso 1 1 calc R
C13 C -0.3211(3) 0.48491(18) 0.24562(12) 0.0156(4) Uani 1 1 d .
H13 H -0.4578 0.4458 0.2246 0.019 Uiso 1 1 calc R
C14 C 0.1116(4) 0.2120(2) 0.40539(14) 0.0243(5) Uani 1 1 d .
H14A H 0.0483 0.2801 0.3721 0.036 Uiso 1 1 calc GR
H14B H 0.2183 0.2444 0.4490 0.036 Uiso 1 1 calc GR
H14C H -0.0093 0.1686 0.4254 0.036 Uiso 1 1 calc GR
C15 C 0.4837(4) 0.1893(2) 0.30291(14) 0.0266(5) Uani 1 1 d .
H15A H 0.5788 0.1311 0.2802 0.040 Uiso 1 1 calc GR
H15B H 0.5761 0.2371 0.3437 0.040 Uiso 1 1 calc GR
H15C H 0.4107 0.2449 0.2624 0.040 Uiso 1 1 calc GR
C16 C 0.3960(3) -0.03120(19) 0.41096(12) 0.0153(4) Uani 1 1 d .
C17 C 0.5647(4) 0.0216(2) 0.48108(13) 0.0234(5) Uani 1 1 d .
H17A H 0.6824 0.0681 0.4613 0.035 Uiso 1 1 calc GR
H17B H 0.6325 -0.0463 0.5136 0.035 Uiso 1 1 calc GR
H17C H 0.4846 0.0759 0.5121 0.035 Uiso 1 1 calc GR
C18 C 0.2103(4) -0.1074(2) 0.44313(13) 0.0216(4) Uani 1 1 d .
H18A H 0.1374 -0.0556 0.4777 0.032 Uiso 1 1 calc GR
H18B H 0.2791 -0.1786 0.4721 0.032 Uiso 1 1 calc GR
H18C H 0.0986 -0.1356 0.3996 0.032 Uiso 1 1 calc GR
C19 C 0.5248(4) -0.1178(2) 0.36135(14) 0.0245(5) Uani 1 1 d .
H19A H 0.4214 -0.1474 0.3160 0.037 Uiso 1 1 calc GR
H19B H 0.5860 -0.1880 0.3931 0.037 Uiso 1 1 calc GR
H19C H 0.6475 -0.0722 0.3439 0.037 Uiso 1 1 calc GR

loop_
_atom_site_aniso_label
_atom_site_aniso_U_11
_atom_site_aniso_U_22
_atom_site_aniso_U_33
_atom_site_aniso_U_23
_atom_site_aniso_U_13
_atom_site_aniso_U_12
S1 0.0139(2) 0.0136(2) 0.0121(2) 0.00111(18) -0.00112(16) -0.00013(19)
Si1 0.0140(2) 0.0122(2) 0.0151(3) 0.0024(2) 0.00077(19) -0.0013(2)
O1 0.0256(7) 0.0206(8) 0.0127(7) -0.0004(6) -0.0015(5) -0.0001(6)
O2 0.0137(6) 0.0188(8) 0.0229(7) 0.0012(6) -0.0008(5) -0.0009(5)
O3 0.0205(7) 0.0203(7) 0.0135(7) 0.0024(6) -0.0021(5) -0.0057(7)
N1 0.0199(9) 0.0133(8) 0.0161(8) 0.0024(7) 0.0036(7) 0.0010(7)
C1 0.0241(11) 0.0144(10) 0.0220(11) -0.0002(8) 0.0050(8) 0.0031(8)
C2 0.0267(11) 0.0173(10) 0.0235(11) 0.0023(8) 0.0079(9) -0.0058(9)
C3 0.0122(8) 0.0132(9) 0.0114(8) 0.0006(7) 0.0011(7) 0.0016(7)
C4 0.0185(10) 0.0126(9) 0.0123(9) -0.0015(7) 0.0008(7) 0.0002(7)
C5 0.0192(10) 0.0143(9) 0.0129(9) -0.0014(7) -0.0006(7) 0.0020(7)
C6 0.0237(10) 0.0149(9) 0.0139(9) -0.0013(8) -0.0015(7) 0.0004(9)
C7 0.0270(11) 0.0154(10) 0.0175(10) -0.0014(7) -0.0013(8) 0.0044(8)
C8 0.0153(9) 0.0095(8) 0.0123(9) 0.0011(7) 0.0007(7) 0.0010(7)
C9 0.0135(8) 0.0199(10) 0.0178(9) 0.0014(8) 0.0026(7) -0.0004(8)
C10 0.0183(10) 0.0196(10) 0.0219(10) -0.0052(9) -0.0050(8) -0.0006(9)
C11 0.0296(11) 0.0194(11) 0.0138(9) -0.0030(8) -0.0004(8) 0.0049(8)
C12 0.0242(10) 0.0207(11) 0.0161(9) 0.0001(8) 0.0076(8) 0.0025(8)
C13 0.0175(9) 0.0145(9) 0.0146(9) 0.0012(7) 0.0020(7) -0.0004(7)
C14 0.0230(11) 0.0199(10) 0.0287(12) -0.0053(9) 0.0002(9) 0.0039(9)
C15 0.0226(11) 0.0275(12) 0.0291(12) 0.0118(10) 0.0019(9) -0.0076(9)
C16 0.0161(9) 0.0139(9) 0.0151(9) 0.0025(7) 0.0005(7) 0.0009(7)
C17 0.0232(10) 0.0250(12) 0.0195(10) 0.0048(8) -0.0038(8) -0.0021(9)
C18 0.0243(11) 0.0166(10) 0.0240(11) 0.0049(9) 0.0041(9) -0.0022(9)
C19 0.0241(11) 0.0206(11) 0.0290(12) 0.0014(9) 0.0051(9) 0.0063(9)

loop_
_atom_type_symbol
_atom_type_description
_atom_type_scat_dispersion_real
_atom_type_scat_dispersion_imag
_atom_type_scat_source
C C 0.0033 0.0016 'International Tables Vol C Tables 4.2.6.8 and 6.1.1.4'
H H 0.0000 0.0000 'International Tables Vol C Tables 4.2.6.8 and 6.1.1.4'
N N 0.0061 0.0033 'International Tables Vol C Tables 4.2.6.8 and 6.1.1.4'
O O 0.0106 0.0060 'International Tables Vol C Tables 4.2.6.8 and 6.1.1.4'
S S 0.1246 0.1234 'International Tables Vol C Tables 4.2.6.8 and 6.1.1.4'
Si Si 0.0817 0.0704 'International Tables Vol C Tables 4.2.6.8 and 6.1.1.4'

loop_
_geom_angle_atom_site_label_1
_geom_angle_atom_site_label_2
_geom_angle_atom_site_label_3
_geom_angle
O1 S1 O2 118.93(9)
O1 S1 N1 107.45(9)
O1 S1 C3 106.10(9)
O2 S1 N1 106.79(9)
O2 S1 C3 108.81(9)
N1 S1 C3 108.40(9)
O3 Si1 C14 106.44(9)
O3 Si1 C15 111.35(9)
O3 Si1 C16 108.79(9)
C14 Si1 C16 110.66(10)
C15 Si1 C14 108.96(11)
C15 Si1 C16 110.57(10)
C7 O3 Si1 127.79(13)
C1 N1 S1 121.23(14)
C2 N1 S1 118.06(14)
C2 N1 C1 114.98(17)
C4 C3 S1 109.70(13)
C8 C3 S1 111.03(13)
C8 C3 C4 113.95(16)
C5 C4 C3 110.75(15)
C4 C5 C6 113.27(16)
C7 C6 C5 112.19(16)
O3 C7 C6 110.46(17)
C9 C8 C3 119.76(17)
C13 C8 C3 121.38(17)
C13 C8 C9 118.86(18)
C10 C9 C8 120.46(18)
C11 C10 C9 120.29(19)
C10 C11 C12 119.91(19)
C11 C12 C13 120.06(19)
C8 C13 C12 120.41(19)
C17 C16 Si1 109.87(14)
C17 C16 C18 109.15(17)
C18 C16 Si1 110.21(14)
C19 C16 Si1 109.22(14)
C19 C16 C17 109.34(17)
C19 C16 C18 109.03(17)

loop_
_geom_bond_atom_site_label_1
_geom_bond_atom_site_label_2
_geom_bond_distance
S1 O1 1.4394(15)
S1 O2 1.4405(15)
S1 N1 1.6247(18)
S1 C3 1.8048(19)
Si1 O3 1.6471(14)
Si1 C14 1.865(2)
Si1 C15 1.863(2)
Si1 C16 1.886(2)
O3 C7 1.426(2)
N1 C1 1.469(3)
N1 C2 1.466(3)
C3 C4 1.543(3)
C3 C8 1.512(3)
C4 C5 1.526(3)
C5 C6 1.532(3)
C6 C7 1.517(3)
C8 C9 1.396(3)
C8 C13 1.391(3)
C9 C10 1.390(3)
C10 C11 1.378(3)
C11 C12 1.387(3)
C12 C13 1.393(3)
C16 C17 1.537(3)
C16 C18 1.537(3)
C16 C19 1.535(3)
